data_2014356
loop_
_publ_author_name
'Bourne, Susan A.'
'De Villiers, Katherine'
'Egan, Timothy J.'

_publ_section_title
;
 Three 4-aminoquinolines of antimalarial interest
;
_journal_coeditor_code HJ1079
_journal_issue 2
_journal_name_full 'Acta Crystallographica Section C'
_journal_page_first o53
_journal_page_last o57
_journal_paper_doi 10.1107/S0108270105041235
_journal_volume 62
_journal_year 2006
_chemical_formula_iupac 'C15 H20 Br N3 , 2H2 O'
_chemical_formula_moiety 'C15 H20 Br N3 , 2H2 O'
_chemical_formula_sum 'C15 H24 Br N3 O2'
_chemical_formula_weight 358.28
_chemical_melting_point 340.5(5)
_chemical_name_systematic
;
N-(7-bromoquinolin-4-yl)-N',N'-diethylethane-1,2-diamine dihydrate
;
_space_group_IT_number 15
_symmetry_cell_setting monoclinic
_symmetry_space_group_name_Hall '-C 2yc'
_symmetry_space_group_name_H-M 'C 1 2/c 1'
_atom_sites_solution_hydrogens geom
_atom_sites_solution_primary direct
_atom_sites_solution_secondary difmap
_audit_creation_method SHELXL97
_cell_angle_alpha 90.00
_cell_angle_beta 113.61(3)
_cell_angle_gamma 90.00
_cell_formula_units_Z 8
_cell_length_a 28.0177(4)
_cell_length_b 6.8221(9)
_cell_length_c 18.9339(4)
_cell_measurement_reflns_used 8774
_cell_measurement_temperature 113(2)
_cell_measurement_theta_max 26.40
_cell_measurement_theta_min 1.59
_cell_volume 3316.1(9)
_computing_cell_refinement 'DENZO (Otwinowski & Minor, 1997)'
_computing_data_collection 'COLLECT (Nonius, 1997)'
_computing_data_reduction DENZO
_computing_molecular_graphics 'POV-RAY (Cason, 2003)'
_computing_publication_material 'SHELXL97 and PLATON (Spek, 2003)'
_computing_structure_refinement 'SHELXL97 (Sheldrick, 1997)'
_computing_structure_solution 'SHELXS97 (Sheldrick, 1997)'
_diffrn_ambient_temperature 113(2)
_diffrn_measured_fraction_theta_full 0.999
_diffrn_measured_fraction_theta_max 0.999
_diffrn_measurement_device_type 'Nonius KappaCCD area-detector'
_diffrn_measurement_method '\w and \f'
_diffrn_radiation_monochromator graphite
_diffrn_radiation_source 'fine-focus sealed tube'
_diffrn_radiation_type MoK\a
_diffrn_radiation_wavelength 0.71073
_diffrn_reflns_av_R_equivalents 0.0735
_diffrn_reflns_av_sigmaI/netI 0.0461
_diffrn_reflns_limit_h_max 34
_diffrn_reflns_limit_h_min -34
_diffrn_reflns_limit_k_max 8
_diffrn_reflns_limit_k_min -8
_diffrn_reflns_limit_l_max 23
_diffrn_reflns_limit_l_min -23
_diffrn_reflns_number 26586
_diffrn_reflns_theta_full 26.40
_diffrn_reflns_theta_max 26.40
_diffrn_reflns_theta_min 1.59
_exptl_absorpt_coefficient_mu 2.488
_exptl_absorpt_correction_T_max 0.7890
_exptl_absorpt_correction_T_min 0.7381
_exptl_absorpt_correction_type multi-scan
_exptl_absorpt_process_details '(SADABS; Sheldrick, 2000)'
_exptl_crystal_colour colourless
_exptl_crystal_density_diffrn 1.435
_exptl_crystal_density_method 'not measured'
_exptl_crystal_description plate
_exptl_crystal_F_000 1488
_exptl_crystal_size_max 0.13
_exptl_crystal_size_mid 0.10
_exptl_crystal_size_min 0.10
_refine_diff_density_max 0.384
_refine_diff_density_min -0.509
_refine_ls_extinction_method none
_refine_ls_goodness_of_fit_ref 1.043
_refine_ls_hydrogen_treatment mixed
_refine_ls_matrix_type full
_refine_ls_number_parameters 212
_refine_ls_number_reflns 3403
_refine_ls_number_restraints 5
_refine_ls_restrained_S_all 1.045
_refine_ls_R_factor_all 0.0667
_refine_ls_R_factor_gt 0.0365
_refine_ls_shift/su_max 0.002
_refine_ls_shift/su_mean 0.000
_refine_ls_structure_factor_coef Fsqd
_refine_ls_weighting_details 'calc w = 1/[\s^2^(Fo^2^)+(0.0305P)^2^+3.5408P] where P=(Fo^2^+2Fc^2^)/3'
_refine_ls_weighting_scheme calc
_refine_ls_wR_factor_gt 0.0701
_refine_ls_wR_factor_ref 0.0799
_reflns_number_gt 2470
_reflns_number_total 3403
_reflns_threshold_expression I>2\s(I)
_cod_data_source_file hj1079.cif
_cod_data_source_block II
_cod_depositor_comments
;
The following automatic conversions were performed:

'_chemical_melting_point' value '340-341' was changed to '340.5(5)' -
the average value was taken and precision was estimated.

Automatic conversion script
Id: cif_fix_values 1646 2011-03-28 12:23:43Z adriana 

The following automatic conversions were performed:

'_chemical_melting_point' value '340-341' was changed to '340.5(5)' -
the average value was taken and precision was estimated.

Automatic conversion script
Id: cif_fix_values 1715 2011-07-08 13:25:40Z adriana 
;
_cod_original_sg_symbol_H-M 'C 2/c'
_cod_database_code 2014356
_cod_database_fobs_code 2014356

loop_
_symmetry_equiv_pos_as_xyz
'x, y, z'
'-x, y, -z+1/2'
'x+1/2, y+1/2, z'
'-x+1/2, y+1/2, -z+1/2'
'-x, -y, -z'
'x, -y, z-1/2'
'-x+1/2, -y+1/2, -z'
'x+1/2, -y+1/2, z-1/2'

loop_
_atom_site_label
_atom_site_fract_x
_atom_site_fract_y
_atom_site_fract_z
_atom_site_U_iso_or_equiv
_atom_site_adp_type
_atom_site_calc_flag
_atom_site_refinement_flags
_atom_site_occupancy
_atom_site_disorder_assembly
_atom_site_disorder_group
_atom_site_type_symbol
Br1 0.059437(10) 0.97961(4) 0.340318(17) 0.03556(11) Uani d . 1 . . Br
O1 0.29418(8) 1.2080(3) 0.29291(12) 0.0275(4) Uani d D 1 . . O
N1 0.23553(8) 0.9821(3) 0.57984(11) 0.0219(5) Uani d . 1 . . N
O2 0.19338(7) 1.1306(3) 0.18035(11) 0.0258(4) Uani d D 1 . . O
C2 0.28697(10) 0.9862(3) 0.61193(14) 0.0221(5) Uani d . 1 . . C
H2 0.3032 0.9789 0.6666 0.027 Uiso calc R 1 . . H
C3 0.31936(10) 1.0004(3) 0.57244(14) 0.0211(5) Uani d . 1 . . C
H3 0.3561 1.0040 0.6001 0.025 Uiso calc R 1 . . H
C4 0.29786(9) 1.0094(3) 0.49231(14) 0.0188(5) Uani d . 1 . . C
C5 0.24186(9) 1.0027(3) 0.45438(13) 0.0180(5) Uani d . 1 . . C
C6 0.21440(9) 1.0026(3) 0.37340(14) 0.0203(5) Uani d . 1 . . C
H6 0.2334 1.0087 0.3416 0.024 Uiso calc R 1 . . H
C7 0.16129(10) 0.9940(3) 0.33976(14) 0.0221(5) Uani d . 1 . . C
H7 0.1434 0.9918 0.2852 0.027 Uiso calc R 1 . . H
C8 0.13353(9) 0.9883(3) 0.38726(14) 0.0223(5) Uani d . 1 . . C
C9 0.15807(9) 0.9859(3) 0.46556(14) 0.0211(5) Uani d . 1 . . C
H9 0.1383 0.9809 0.4962 0.025 Uiso calc R 1 . . H
C10 0.21297(9) 0.9908(3) 0.50103(14) 0.0183(5) Uani d . 1 . . C
N11 0.32747(8) 1.0191(3) 0.45075(12) 0.0207(5) Uani d D 1 . . N
H11 0.3144(10) 1.055(4) 0.4047(15) 0.025(8) Uiso d D 1 . . H
C12 0.38398(9) 1.0288(4) 0.48757(15) 0.0221(5) Uani d . 1 . . C
H12A 0.3976 0.9087 0.5184 0.026 Uiso calc R 1 . . H
H12B 0.3945 1.1426 0.5229 0.026 Uiso calc R 1 . . H
C13 0.40721(10) 1.0483(3) 0.42820(15) 0.0221(6) Uani d . 1 . . C
H13A 0.3895 1.1571 0.3928 0.027 Uiso calc R 1 . . H
H13B 0.4444 1.0841 0.4550 0.027 Uiso calc R 1 . . H
N14 0.40334(8) 0.8709(3) 0.38220(11) 0.0199(5) Uani d . 1 . . N
C15 0.40570(11) 0.9224(4) 0.30768(15) 0.0277(6) Uani d . 1 . . C
H15A 0.3785 1.0216 0.2820 0.033 Uiso calc R 1 . . H
H15B 0.3968 0.8039 0.2747 0.033 Uiso calc R 1 . . H
C16 0.45759(12) 1.0017(4) 0.31104(19) 0.0387(7) Uani d . 1 . . C
H16C 0.4684 1.1135 0.3464 0.058 Uiso calc R 1 . . H
H16A 0.4535 1.0439 0.2595 0.058 Uiso calc R 1 . . H
H16B 0.4841 0.8985 0.3294 0.058 Uiso calc R 1 . . H
C17 0.44336(10) 0.7282(4) 0.42671(15) 0.0256(6) Uani d . 1 . . C
H17A 0.4400 0.7018 0.4760 0.031 Uiso calc R 1 . . H
H17B 0.4782 0.7865 0.4391 0.031 Uiso calc R 1 . . H
C18 0.44002(11) 0.5357(4) 0.38517(18) 0.0322(6) Uani d . 1 . . C
H18A 0.4046 0.4829 0.3682 0.048 Uiso calc R 1 . . H
H17C 0.4648 0.4422 0.4202 0.048 Uiso calc R 1 . . H
H18B 0.4484 0.5574 0.3403 0.048 Uiso calc R 1 . . H
H11W 0.3026(11) 1.338(4) 0.3064(17) 0.047(9) Uiso d D 1 . . H
H12W 0.2655(11) 1.192(4) 0.2616(17) 0.040(10) Uiso d D 1 . . H
H21W 0.1678(11) 1.207(4) 0.1614(17) 0.045(10) Uiso d D 1 . . H
H22W 0.2038(12) 1.109(5) 0.1430(17) 0.049(10) Uiso d D 1 . . H

loop_
_atom_site_aniso_label
_atom_site_aniso_U_11
_atom_site_aniso_U_22
_atom_site_aniso_U_33
_atom_site_aniso_U_12
_atom_site_aniso_U_13
_atom_site_aniso_U_23
Br1 0.01681(15) 0.0525(2) 0.03318(17) 0.00043(13) 0.00561(12) -0.00042(15)
O1 0.0272(12) 0.0288(12) 0.0230(11) 0.0006(9) 0.0063(10) -0.0012(9)
N1 0.0254(12) 0.0208(11) 0.0190(11) -0.0015(9) 0.0083(10) -0.0007(9)
O2 0.0218(11) 0.0341(11) 0.0215(11) 0.0064(9) 0.0087(9) 0.0024(8)
C2 0.0236(14) 0.0236(13) 0.0159(12) -0.0007(11) 0.0044(11) 0.0002(11)
C3 0.0191(13) 0.0209(13) 0.0196(13) -0.0012(10) 0.0040(11) 0.0000(11)
C4 0.0230(13) 0.0133(12) 0.0213(12) 0.0015(10) 0.0101(11) -0.0007(10)
C5 0.0185(12) 0.0149(12) 0.0185(12) -0.0008(10) 0.0051(10) -0.0008(10)
C6 0.0218(13) 0.0189(13) 0.0199(13) 0.0008(11) 0.0082(11) 0.0001(10)
C7 0.0237(14) 0.0227(14) 0.0185(13) 0.0011(11) 0.0068(11) 0.0001(11)
C8 0.0175(13) 0.0192(13) 0.0259(14) 0.0018(10) 0.0043(11) 0.0000(11)
C9 0.0217(13) 0.0192(13) 0.0250(14) -0.0012(10) 0.0121(12) 0.0004(11)
C10 0.0226(13) 0.0130(12) 0.0210(13) -0.0010(10) 0.0105(11) -0.0017(10)
N11 0.0175(11) 0.0273(12) 0.0157(11) 0.0001(9) 0.0049(9) 0.0008(10)
C12 0.0168(13) 0.0235(13) 0.0240(13) 0.0000(10) 0.0062(11) -0.0025(11)
C13 0.0161(13) 0.0211(13) 0.0272(14) -0.0015(10) 0.0065(12) -0.0012(11)
N14 0.0171(11) 0.0210(11) 0.0206(12) -0.0002(9) 0.0064(10) 0.0010(9)
C15 0.0293(16) 0.0304(15) 0.0241(15) 0.0018(12) 0.0116(13) 0.0013(12)
C16 0.0435(18) 0.0345(17) 0.0511(19) -0.0024(14) 0.0326(16) 0.0005(14)
C17 0.0213(15) 0.0254(14) 0.0270(15) 0.0004(11) 0.0063(13) 0.0013(11)
C18 0.0254(15) 0.0264(15) 0.0419(17) 0.0015(12) 0.0103(14) -0.0012(13)

loop_
_atom_type_symbol
_atom_type_description
_atom_type_scat_dispersion_real
_atom_type_scat_dispersion_imag
_atom_type_scat_source
C C 0.0033 0.0016 'International Tables Vol C Tables 4.2.6.8 and 6.1.1.4'
H H 0.0000 0.0000 'International Tables Vol C Tables 4.2.6.8 and 6.1.1.4'
N N 0.0061 0.0033 'International Tables Vol C Tables 4.2.6.8 and 6.1.1.4'
Br Br -0.2901 2.4595 'International Tables Vol C Tables 4.2.6.8 and 6.1.1.4'
O O 0.0106 0.0060 'International Tables Vol C Tables 4.2.6.8 and 6.1.1.4'

loop_
_geom_angle_atom_site_label_1
_geom_angle_atom_site_label_2
_geom_angle_atom_site_label_3
_geom_angle
H11W O1 H12W 114(3)
C2 N1 C10 116.3(2)
H21W O2 H22W 105(3)
N1 C2 C3 125.5(2)
N1 C2 H2 117.3
C3 C2 H2 117.3
C2 C3 C4 119.9(2)
C2 C3 H3 120.1
C4 C3 H3 120.1
N11 C4 C3 122.5(2)
N11 C4 C5 120.7(2)
C3 C4 C5 116.8(2)
C6 C5 C10 118.5(2)
C6 C5 C4 123.5(2)
C10 C5 C4 118.0(2)
C7 C6 C5 121.6(2)
C7 C6 H6 119.2
C5 C6 H6 119.2
C6 C7 C8 118.8(2)
C6 C7 H7 120.6
C8 C7 H7 120.6
C9 C8 C7 122.0(2)
C9 C8 Br1 119.25(19)
C7 C8 Br1 118.78(19)
C8 C9 C10 119.8(2)
C8 C9 H9 120.1
C10 C9 H9 120.1
N1 C10 C9 117.2(2)
N1 C10 C5 123.5(2)
C9 C10 C5 119.3(2)
C4 N11 C12 121.8(2)
C4 N11 H11 120.4(19)
C12 N11 H11 115.1(19)
N11 C12 C13 110.9(2)
N11 C12 H12A 109.4
C13 C12 H12A 109.4
N11 C12 H12B 109.4
C13 C12 H12B 109.4
H12A C12 H12B 108.0
N14 C13 C12 114.6(2)
N14 C13 H13A 108.6
C12 C13 H13A 108.6
N14 C13 H13B 108.6
C12 C13 H13B 108.6
H13A C13 H13B 107.6
C17 N14 C13 110.35(19)
C17 N14 C15 112.87(19)
C13 N14 C15 110.40(19)
N14 C15 C16 116.7(2)
N14 C15 H15A 108.1
C16 C15 H15A 108.1
N14 C15 H15B 108.1
C16 C15 H15B 108.1
H15A C15 H15B 107.3
C15 C16 H16C 109.5
C15 C16 H16A 109.5
H16C C16 H16A 109.5
C15 C16 H16B 109.5
H16C C16 H16B 109.5
H16A C16 H16B 109.5
N14 C17 C18 113.7(2)
N14 C17 H17A 108.8
C18 C17 H17A 108.8
N14 C17 H17B 108.8
C18 C17 H17B 108.8
H17A C17 H17B 107.7
C17 C18 H18A 109.5
C17 C18 H17C 109.5
H18A C18 H17C 109.5
C17 C18 H18B 109.5
H18A C18 H18B 109.5
H17C C18 H18B 109.5

loop_
_geom_bond_atom_site_label_1
_geom_bond_atom_site_label_2
_geom_bond_site_symmetry_2
_geom_bond_distance
_geom_bond_publ_flag
Br1 C8 . 1.904(3) ?
O1 H11W . 0.93(3) ?
O1 H12W . 0.79(3) ?
N1 C2 . 1.321(3) ?
N1 C10 . 1.369(3) ?
O2 H21W . 0.84(3) ?
O2 H22W . 0.88(3) ?
C2 C3 . 1.391(3) ?
C2 H2 . 0.9500 ?
C3 C4 . 1.392(3) ?
C3 H3 . 0.9500 ?
C4 N11 . 1.354(3) ?
C4 C5 . 1.441(3) ?
C5 C6 . 1.413(3) ?
C5 C10 . 1.419(3) ?
C6 C7 . 1.366(3) ?
C6 H6 . 0.9500 ?
C7 C8 . 1.405(3) ?
C7 H7 . 0.9500 ?
C8 C9 . 1.362(4) ?
C9 C10 . 1.411(3) ?
C9 H9 . 0.9500 ?
N11 C12 . 1.454(3) ?
N11 H11 . 0.84(2) ?
C12 C13 . 1.514(3) ?
C12 H12A . 0.9900 ?
C12 H12B . 0.9900 ?
C13 N14 . 1.470(3) ?
C13 H13A . 0.9900 ?
C13 H13B . 0.9900 ?
N14 C17 . 1.469(3) ?
N14 C15 . 1.481(3) ?
C15 C16 . 1.529(4) ?
C15 H15A . 0.9900 ?
C15 H15B . 0.9900 ?
C16 H16C . 0.9800 ?
C16 H16A . 0.9800 ?
C16 H16B . 0.9800 ?
C17 C18 . 1.514(4) ?
C17 H17A . 0.9900 ?
C17 H17B . 0.9900 ?
C18 H18A . 0.9800 ?
C18 H17C . 0.9800 ?
C18 H18B . 0.9800 ?

loop_
_geom_hbond_atom_site_label_D
_geom_hbond_atom_site_label_H
_geom_hbond_atom_site_label_A
_geom_hbond_site_symmetry_A
_geom_hbond_distance_DH
_geom_hbond_distance_HA
_geom_hbond_distance_DA
_geom_hbond_angle_DHA
_geom_hbond_publ_flag
N11 H11 O1 . 0.84(2) 2.22(3) 3.038(3) 166(3) y
O1 H11W O2 4 0.93(3) 2.01(3) 2.924(3) 169(3) y
O1 H12W O2 . 0.79(3) 2.03(3) 2.824(3) 176(3) y
O2 H22W N1 6_575 0.88(3) 1.86(3) 2.722(3) 166(3) y
O2 H21W N14 4 0.84(3) 2.14(3) 2.977(3) 172(3) y

loop_
_geom_torsion_atom_site_label_1
_geom_torsion_atom_site_label_2
_geom_torsion_atom_site_label_3
_geom_torsion_atom_site_label_4
_geom_torsion
C10 N1 C2 C3 0.6(3)
N1 C2 C3 C4 -0.7(4)
C2 C3 C4 N11 -178.6(2)
C2 C3 C4 C5 -0.2(3)
N11 C4 C5 C6 1.0(3)
C3 C4 C5 C6 -177.4(2)
N11 C4 C5 C10 179.4(2)
C3 C4 C5 C10 1.0(3)
C10 C5 C6 C7 0.8(3)
C4 C5 C6 C7 179.3(2)
C5 C6 C7 C8 1.1(3)
C6 C7 C8 C9 -1.8(4)
C6 C7 C8 Br1 179.21(18)
C7 C8 C9 C10 0.5(4)
Br1 C8 C9 C10 179.55(16)
C2 N1 C10 C9 179.8(2)
C2 N1 C10 C5 0.4(3)
C8 C9 C10 N1 -178.1(2)
C8 C9 C10 C5 1.4(3)
C6 C5 C10 N1 177.4(2)
C4 C5 C10 N1 -1.2(3)
C6 C5 C10 C9 -2.1(3)
C4 C5 C10 C9 179.4(2)
C3 C4 N11 C12 -2.6(3)
C5 C4 N11 C12 179.1(2)
C4 N11 C12 C13 -177.3(2)
N11 C12 C13 N14 -70.9(3)
C12 C13 N14 C17 -78.3(3)
C12 C13 N14 C15 156.2(2)
C17 N14 C15 C16 -56.2(3)
C13 N14 C15 C16 67.9(3)
C13 N14 C17 C18 176.5(2)
C15 N14 C17 C18 -59.5(3)

loop_
_cod_related_entry_id
_cod_related_entry_database
_cod_related_entry_code
1 ChemSpider 21133647
